data_7206188
loop_
_publ_author_name
'Wang, Yu-Ling'
'Jiang, Yun-Liang'
'Liu, Qing-Yan'
'Tan, Yan-Xi'
'Wei, Jia-Jia'
'Zhang, Jian'

_publ_section_title
;
 A series of three-dimensional lanthanide(iii) coordination polymers of
 2,5-dihydroxy-1,4-benzenedicarboxylic acid based on dinuclear
 lanthanide units
;
_journal_issue 15
_journal_name_full CrystEngComm
_journal_page_first 4981
_journal_paper_doi 10.1039/c1ce05069a
_journal_volume 13
_journal_year 2011
_chemical_formula_sum 'C42 H54 La2 N6 O24'
_chemical_formula_weight 1304.73
_chemical_name_systematic
;
?
;
_space_group_IT_number 2
_symmetry_cell_setting triclinic
_symmetry_space_group_name_Hall '-P 1'
_symmetry_space_group_name_H-M 'P -1'
_atom_sites_solution_hydrogens geom
_atom_sites_solution_primary direct
_atom_sites_solution_secondary difmap
_audit_creation_method SHELXL-97
_cell_angle_alpha 101.901(5)
_cell_angle_beta 108.730(5)
_cell_angle_gamma 99.044(4)
_cell_formula_units_Z 1
_cell_length_a 10.534(4)
_cell_length_b 11.300(4)
_cell_length_c 12.661(5)
_cell_measurement_reflns_used 4198
_cell_measurement_temperature 273(2)
_cell_measurement_theta_max 28.90
_cell_measurement_theta_min 2.47
_cell_volume 1355.4(9)
_computing_cell_refinement 'SAINT (Bruker, 2008)'
_computing_data_collection 'APEX2 (Bruker, 2008)'
_computing_data_reduction 'SAINT (Bruker, 2008)'
_computing_molecular_graphics 'Bruker SHELXTL'
_computing_publication_material 'Bruker SHELXTL'
_computing_structure_refinement 'SHELXL-97 (Sheldrick, 1997)'
_computing_structure_solution 'SHELXS-97 (Sheldrick, 1990)'
_diffrn_ambient_temperature 273(2)
_diffrn_measured_fraction_theta_full 0.859
_diffrn_measured_fraction_theta_max 0.859
_diffrn_measurement_device_type 'APEXII CCD'
_diffrn_measurement_method \w
_diffrn_radiation_monochromator graphite
_diffrn_radiation_source 'fine-focus sealed tube'
_diffrn_radiation_type MoK\a
_diffrn_radiation_wavelength 0.71073
_diffrn_reflns_av_R_equivalents 0.0196
_diffrn_reflns_av_sigmaI/netI 0.0453
_diffrn_reflns_limit_h_max 13
_diffrn_reflns_limit_h_min -12
_diffrn_reflns_limit_k_max 12
_diffrn_reflns_limit_k_min -15
_diffrn_reflns_limit_l_max 17
_diffrn_reflns_limit_l_min -15
_diffrn_reflns_number 8442
_diffrn_reflns_theta_full 29.08
_diffrn_reflns_theta_max 29.08
_diffrn_reflns_theta_min 2.10
_exptl_absorpt_coefficient_mu 1.639
_exptl_absorpt_correction_T_max 0.711
_exptl_absorpt_correction_T_min 0.512
_exptl_absorpt_correction_type multi-scan
_exptl_absorpt_process_details '(SADABS; Bruker 2008)'
_exptl_crystal_colour brown
_exptl_crystal_density_diffrn 1.598
_exptl_crystal_density_method 'not measured'
_exptl_crystal_description prism
_exptl_crystal_F_000 654
_exptl_crystal_size_max 0.39
_exptl_crystal_size_mid 0.35
_exptl_crystal_size_min 0.21
_refine_diff_density_max 1.234
_refine_diff_density_min -0.939
_refine_diff_density_rms 0.111
_refine_ls_extinction_method none
_refine_ls_goodness_of_fit_ref 1.032
_refine_ls_hydrogen_treatment constr
_refine_ls_matrix_type full
_refine_ls_number_parameters 343
_refine_ls_number_reflns 6249
_refine_ls_number_restraints 0
_refine_ls_restrained_S_all 1.032
_refine_ls_R_factor_all 0.0435
_refine_ls_R_factor_gt 0.0372
_refine_ls_shift/su_max 0.002
_refine_ls_shift/su_mean 0.000
_refine_ls_structure_factor_coef Fsqd
_refine_ls_weighting_details 'calc w=1/[\s^2^(Fo^2^)+(0.0634P)^2^+0.4903P] where P=(Fo^2^+2Fc^2^)/3'
_refine_ls_weighting_scheme calc
_refine_ls_wR_factor_gt 0.0988
_refine_ls_wR_factor_ref 0.1039
_reflns_number_gt 5540
_reflns_number_total 6249
_reflns_threshold_expression >2sigma(I)
_cod_data_source_file c1ce05069a.txt
_cod_data_source_block {[La2(DHBDC)3(DMF)4](DMF)2}n
_cod_depositor_comments
;
The following automatic conversions were performed:

'_symmetry_cell_setting' value 'Triclinic' changed to 'triclinic'
according to /home/saulius/struct/CIF-dictionaries/cif_core.dic
dictionary named 'cif_core.dic' version 2.4.1 from
2010-06-29.

'_exptl_absorpt_correction_type' value 'Multi-scan'
changed to 'multi-scan' according to
/home/saulius/struct/CIF-dictionaries/cif_core.dic dictionary named
'cif_core.dic' version 2.4.1 from 2010-06-29.

Automatic conversion script
Id: cif_fix_values 1715 2011-07-08 13:25:40Z adriana 
;
_cod_original_sg_symbol_H-M P-1
_cod_database_code 7206188

loop_
_symmetry_equiv_pos_as_xyz
'x, y, z'
'-x, -y, -z'

loop_
_atom_site_label
_atom_site_type_symbol
_atom_site_fract_x
_atom_site_fract_y
_atom_site_fract_z
_atom_site_U_iso_or_equiv
_atom_site_adp_type
_atom_site_occupancy
_atom_site_symmetry_multiplicity
_atom_site_calc_flag
_atom_site_refinement_flags
_atom_site_disorder_assembly
_atom_site_disorder_group
La1 La 0.103198(19) 0.544399(17) 0.682324(17) 0.02578(8) Uani 1 1 d . . .
O1 O -0.0160(3) 0.3228(2) 0.5875(3) 0.0426(7) Uani 1 1 d . . .
O2 O -0.0813(3) 0.2688(2) 0.3950(3) 0.0454(7) Uani 1 1 d . . .
O3 O -0.0624(5) 0.0517(3) 0.2885(3) 0.0788(14) Uani 1 1 d . . .
H3 H -0.0739 0.1225 0.2934 0.118 Uiso 1 1 calc R . .
O4 O 0.1507(3) 0.4935(3) 0.5011(3) 0.0372(6) Uani 1 1 d . . .
O5 O 0.1330(3) 0.4313(3) 0.3203(3) 0.0478(8) Uani 1 1 d . . .
O6 O 0.3441(3) 0.3988(4) 0.2676(3) 0.0681(12) Uani 1 1 d . . .
H6A H 0.2619 0.3942 0.2552 0.102 Uiso 1 1 calc R . .
O7 O 0.1856(3) 0.7485(3) 0.8511(3) 0.0470(7) Uani 1 1 d . . .
O8 O 0.3445(3) 0.6941(3) 0.7865(3) 0.0508(8) Uani 1 1 d . . .
O9 O 0.2377(18) 0.9804(13) 0.9845(15) 0.164(7) Uani 0.50 1 d P . .
H9A H 0.1859 0.9133 0.9427 0.246 Uiso 0.50 1 calc PR . .
O9A O 0.6024(5) 0.8234(4) 0.8909(5) 0.0313(12) Uani 0.50 1 d P . .
H9A1 H 0.5431 0.7762 0.8311 0.047 Uiso 0.50 1 calc PR . .
O10 O 0.2808(4) 0.4222(4) 0.7448(4) 0.0681(11) Uani 1 1 d . . .
O11 O 0.0630(4) 0.4634(3) 0.8422(3) 0.0564(9) Uani 1 1 d . . .
O12 O 0.3784(10) 0.7637(10) 0.3574(8) 0.189(4) Uani 1 1 d . . .
C1 C -0.0319(5) 0.0299(4) 0.3937(4) 0.0448(10) Uani 1 1 d . . .
C2 C -0.0229(4) 0.1173(3) 0.4942(4) 0.0361(9) Uani 1 1 d . . .
C3 C 0.0085(5) 0.0853(4) 0.5972(4) 0.0463(11) Uani 1 1 d . . .
H3A H 0.0142 0.1435 0.6633 0.056 Uiso 1 1 calc R . .
C4 C -0.0414(4) 0.2463(3) 0.4929(4) 0.0365(9) Uani 1 1 d . . .
C5 C 0.4180(4) 0.4489(4) 0.3823(4) 0.0396(9) Uani 1 1 d . . .
C6 C 0.3567(4) 0.4856(4) 0.4629(3) 0.0330(8) Uani 1 1 d . . .
C7 C 0.4407(4) 0.5368(4) 0.5789(4) 0.0419(10) Uani 1 1 d . . .
H7 H 0.4003 0.5623 0.6323 0.050 Uiso 1 1 calc R . .
C8 C 0.2062(4) 0.4689(4) 0.4270(4) 0.0343(8) Uani 1 1 d . . .
C9 C 0.3625(4) 0.9820(4) 0.9875(4) 0.0393(9) Uani 1 1 d . . .
C10 C 0.4070(4) 0.8894(4) 0.9268(3) 0.0356(8) Uani 1 1 d . . .
C11 C 0.5459(4) 0.9078(4) 0.9407(4) 0.0396(9) Uani 1 1 d . . .
C12 C 0.3045(4) 0.7711(4) 0.8503(3) 0.0368(9) Uani 1 1 d . . .
C13 C 0.3898(9) 0.4233(10) 0.7955(8) 0.110(3) Uani 1 1 d . . .
H13 H 0.4534 0.4981 0.8121 0.132 Uiso 1 1 calc R . .
C14 C 0.5944(11) 0.3690(12) 0.9082(11) 0.151(4) Uani 1 1 d . . .
H14A H 0.6320 0.4561 0.9210 0.226 Uiso 1 1 calc R . .
H14B H 0.6411 0.3207 0.8687 0.226 Uiso 1 1 calc R . .
H14C H 0.6067 0.3515 0.9814 0.226 Uiso 1 1 calc R . .
C15 C 0.3714(14) 0.2161(12) 0.8136(12) 0.200(8) Uani 1 1 d . . .
H15A H 0.2768 0.2067 0.7663 0.300 Uiso 1 1 calc R . .
H15B H 0.3760 0.1981 0.8854 0.300 Uiso 1 1 calc R . .
H15C H 0.4108 0.1596 0.7736 0.300 Uiso 1 1 calc R . .
C16 C -0.0251(6) 0.3691(6) 0.8290(5) 0.0636(14) Uani 1 1 d . . .
H16A H -0.1059 0.3473 0.7639 0.076 Uiso 1 1 calc R . .
C17 C -0.1219(10) 0.1887(8) 0.8760(9) 0.116(3) Uani 1 1 d . . .
H17A H -0.2010 0.1872 0.8110 0.174 Uiso 1 1 calc R . .
H17B H -0.1470 0.1919 0.9428 0.174 Uiso 1 1 calc R . .
H17C H -0.0896 0.1149 0.8585 0.174 Uiso 1 1 calc R . .
C18 C 0.1050(11) 0.3244(12) 1.0010(9) 0.154(5) Uani 1 1 d . . .
H18A H 0.1687 0.3983 1.0065 0.231 Uiso 1 1 calc R . .
H18B H 0.1483 0.2557 0.9981 0.231 Uiso 1 1 calc R . .
H18C H 0.0785 0.3374 1.0675 0.231 Uiso 1 1 calc R . .
C19 C 0.438(3) 0.8009(17) 0.4435(16) 0.37(2) Uani 1 1 d . . .
H19 H 0.4896 0.7390 0.4343 0.449 Uiso 1 1 d R . .
C20 C 0.457(3) 0.8829(17) 0.615(2) 0.309(17) Uani 1 1 d . . .
H20A H 0.3582 0.8599 0.5753 0.464 Uiso 1 1 calc R . .
H20B H 0.4869 0.9717 0.6474 0.464 Uiso 1 1 calc R . .
H20C H 0.4806 0.8432 0.6766 0.464 Uiso 1 1 calc R . .
C21 C 0.660(2) 0.8685(15) 0.587(3) 0.354(19) Uani 1 1 d . . .
H21A H 0.6958 0.8472 0.5264 0.531 Uiso 1 1 calc R . .
H21B H 0.6854 0.8191 0.6399 0.531 Uiso 1 1 calc R . .
H21C H 0.6980 0.9552 0.6275 0.531 Uiso 1 1 calc R . .
N1 N 0.4439(7) 0.3360(7) 0.8359(6) 0.092(2) Uani 1 1 d . . .
N2 N -0.0132(6) 0.2977(5) 0.8996(4) 0.0711(14) Uani 1 1 d . . .
N3 N 0.5192(11) 0.8458(8) 0.5392(9) 0.123(3) Uani 1 1 d . . .

loop_
_atom_site_aniso_label
_atom_site_aniso_U_11
_atom_site_aniso_U_22
_atom_site_aniso_U_33
_atom_site_aniso_U_23
_atom_site_aniso_U_13
_atom_site_aniso_U_12
La1 0.02209(11) 0.01952(11) 0.02872(12) 0.00425(8) 0.00263(8) 0.00290(7)
O1 0.0590(19) 0.0179(12) 0.0405(16) 0.0025(11) 0.0114(14) 0.0024(12)
O2 0.061(2) 0.0240(13) 0.0395(17) 0.0100(12) 0.0028(14) 0.0082(13)
O3 0.158(4) 0.0412(19) 0.0390(19) 0.0164(16) 0.025(2) 0.045(2)
O4 0.0268(13) 0.0422(15) 0.0430(16) 0.0083(13) 0.0142(12) 0.0109(11)
O5 0.0253(14) 0.074(2) 0.0359(16) 0.0061(15) 0.0053(12) 0.0128(14)
O6 0.0321(17) 0.116(3) 0.0351(18) -0.009(2) 0.0053(14) 0.0139(19)
O7 0.0418(17) 0.0416(16) 0.0389(17) -0.0048(13) 0.0094(13) -0.0091(13)
O8 0.0382(16) 0.0391(16) 0.0503(19) -0.0135(14) 0.0056(14) -0.0027(13)
O9 0.176(16) 0.101(10) 0.192(17) -0.015(10) 0.093(13) -0.012(10)
O9A 0.015(2) 0.020(2) 0.039(3) -0.020(2) 0.004(2) -0.0016(17)
O10 0.045(2) 0.078(3) 0.092(3) 0.044(2) 0.015(2) 0.0367(19)
O11 0.070(2) 0.052(2) 0.048(2) 0.0197(16) 0.0232(18) 0.0074(17)
O12 0.174(8) 0.206(10) 0.126(7) 0.053(7) -0.013(6) 0.008(7)
C1 0.069(3) 0.0264(19) 0.036(2) 0.0127(17) 0.011(2) 0.0147(19)
C2 0.043(2) 0.0194(16) 0.039(2) 0.0078(15) 0.0063(17) 0.0073(15)
C3 0.071(3) 0.0240(19) 0.033(2) 0.0021(16) 0.008(2) 0.0127(19)
C4 0.039(2) 0.0186(16) 0.043(2) 0.0086(16) 0.0065(17) 0.0008(14)
C5 0.0291(19) 0.054(3) 0.028(2) 0.0026(18) 0.0062(16) 0.0082(17)
C6 0.0244(17) 0.038(2) 0.0323(19) 0.0059(16) 0.0073(15) 0.0080(15)
C7 0.032(2) 0.057(3) 0.036(2) 0.0056(19) 0.0135(17) 0.0139(18)
C8 0.0270(18) 0.035(2) 0.040(2) 0.0098(17) 0.0115(16) 0.0100(15)
C9 0.0274(19) 0.037(2) 0.040(2) 0.0025(18) 0.0051(17) -0.0011(16)
C10 0.037(2) 0.0287(18) 0.0300(19) 0.0026(15) 0.0061(16) -0.0018(15)
C11 0.040(2) 0.033(2) 0.036(2) -0.0004(17) 0.0100(18) 0.0026(16)
C12 0.035(2) 0.0305(19) 0.030(2) 0.0034(16) 0.0012(16) -0.0035(15)
C13 0.121(7) 0.157(8) 0.119(7) 0.095(6) 0.067(6) 0.095(7)
C14 0.105(8) 0.157(10) 0.165(11) 0.044(9) 0.014(7) 0.040(7)
C15 0.174(13) 0.165(12) 0.185(13) 0.109(11) -0.037(10) -0.032(10)
C16 0.064(3) 0.078(4) 0.053(3) 0.029(3) 0.019(3) 0.018(3)
C17 0.123(7) 0.097(6) 0.128(8) 0.052(6) 0.048(6) -0.010(5)
C18 0.137(9) 0.188(11) 0.113(8) 0.097(8) -0.010(7) 0.019(8)
C19 0.63(5) 0.136(13) 0.126(13) 0.074(12) -0.10(2) -0.08(2)
C20 0.47(4) 0.189(19) 0.44(4) 0.12(2) 0.35(4) 0.10(2)
C21 0.19(2) 0.135(13) 0.64(5) 0.16(2) 0.01(3) -0.007(13)
N1 0.095(4) 0.117(5) 0.109(5) 0.076(4) 0.045(4) 0.074(4)
N2 0.093(4) 0.065(3) 0.062(3) 0.034(3) 0.029(3) 0.012(3)
N3 0.137(7) 0.090(5) 0.112(6) 0.042(5) 0.016(6) -0.012(5)

loop_
_atom_type_symbol
_atom_type_description
_atom_type_scat_dispersion_real
_atom_type_scat_dispersion_imag
_atom_type_scat_source
C C 0.0033 0.0016 'International Tables Vol C Tables 4.2.6.8 and 6.1.1.4'
H H 0.0000 0.0000 'International Tables Vol C Tables 4.2.6.8 and 6.1.1.4'
La La -0.2871 2.4523 'International Tables Vol C Tables 4.2.6.8 and 6.1.1.4'
N N 0.0061 0.0033 'International Tables Vol C Tables 4.2.6.8 and 6.1.1.4'
O O 0.0106 0.0060 'International Tables Vol C Tables 4.2.6.8 and 6.1.1.4'

loop_
_geom_angle_atom_site_label_1
_geom_angle_atom_site_label_2
_geom_angle_atom_site_label_3
_geom_angle
_geom_angle_site_symmetry_1
_geom_angle_site_symmetry_3
_geom_angle_publ_flag
O1 La1 O4 74.92(10) . . ?
O1 La1 O11 75.81(11) . . ?
O4 La1 O11 145.52(11) . . ?
O1 La1 O2 129.67(10) . 2_566 ?
O4 La1 O2 75.14(10) . 2_566 ?
O11 La1 O2 138.85(11) . 2_566 ?
O1 La1 O10 73.84(13) . . ?
O4 La1 O10 81.82(12) . . ?
O11 La1 O10 72.84(13) . . ?
O2 La1 O10 138.81(12) 2_566 . ?
O1 La1 O5 84.24(11) . 2_566 ?
O4 La1 O5 121.46(9) . 2_566 ?
O11 La1 O5 72.77(12) . 2_566 ?
O2 La1 O5 78.16(11) 2_566 2_566 ?
O10 La1 O5 142.74(13) . 2_566 ?
O1 La1 O8 142.79(11) . . ?
O4 La1 O8 90.12(10) . . ?
O11 La1 O8 102.54(12) . . ?
O2 La1 O8 75.95(11) 2_566 . ?
O10 La1 O8 70.36(13) . . ?
O5 La1 O8 131.54(11) 2_566 . ?
O1 La1 O7 153.68(11) . . ?
O4 La1 O7 131.30(10) . . ?
O11 La1 O7 78.62(11) . . ?
O2 La1 O7 69.07(11) 2_566 . ?
O10 La1 O7 104.41(13) . . ?
O5 La1 O7 82.35(10) 2_566 . ?
O8 La1 O7 50.27(10) . . ?
O1 La1 O4 66.24(9) . 2_566 ?
O4 La1 O4 73.79(9) . 2_566 ?
O11 La1 O4 110.02(11) . 2_566 ?
O2 La1 O4 67.04(9) 2_566 2_566 ?
O10 La1 O4 137.24(12) . 2_566 ?
O5 La1 O4 47.84(9) 2_566 2_566 ?
O8 La1 O4 142.23(10) . 2_566 ?
O7 La1 O4 118.13(9) . 2_566 ?
O1 La1 C12 160.67(11) . . ?
O4 La1 C12 110.95(11) . . ?
O11 La1 C12 91.70(12) . . ?
O2 La1 C12 69.19(11) 2_566 . ?
O10 La1 C12 88.52(14) . . ?
O5 La1 C12 106.39(12) 2_566 . ?
O8 La1 C12 25.53(11) . . ?
O7 La1 C12 24.82(11) . . ?
O4 La1 C12 132.78(10) 2_566 . ?
O1 La1 C8 72.72(11) . 2_566 ?
O4 La1 C8 98.07(10) . 2_566 ?
O11 La1 C8 90.24(12) . 2_566 ?
O2 La1 C8 72.57(11) 2_566 2_566 ?
O10 La1 C8 145.32(12) . 2_566 ?
O5 La1 C8 23.65(10) 2_566 2_566 ?
O8 La1 C8 144.08(11) . 2_566 ?
O7 La1 C8 101.43(10) . 2_566 ?
O4 La1 C8 24.29(10) 2_566 2_566 ?
C12 La1 C8 122.80(11) . 2_566 ?
C4 O1 La1 136.9(3) . . ?
C4 O2 La1 137.8(3) . 2_566 ?
C1 O3 H3 109.5 . . ?
C8 O4 La1 164.9(3) . . ?
C8 O4 La1 88.8(2) . 2_566 ?
La1 O4 La1 106.21(9) . 2_566 ?
C8 O5 La1 102.6(2) . 2_566 ?
C5 O6 H6A 109.5 . . ?
C12 O7 La1 93.5(2) . . ?
C12 O8 La1 94.0(2) . . ?
C9 O9 H9A 109.5 . . ?
C11 O9A H9A1 109.5 . . ?
C13 O10 La1 148.0(6) . . ?
C16 O11 La1 125.7(4) . . ?
O3 C1 C3 118.0(4) . 2_556 ?
O3 C1 C2 123.8(4) . . ?
C3 C1 C2 118.2(4) 2_556 . ?
C3 C2 C1 119.1(4) . . ?
C3 C2 C4 119.2(4) . . ?
C1 C2 C4 121.6(4) . . ?
C2 C3 C1 122.7(4) . 2_556 ?
C2 C3 H3A 118.7 . . ?
C1 C3 H3A 118.7 2_556 . ?
O1 C4 O2 125.1(4) . . ?
O1 C4 C2 117.8(4) . . ?
O2 C4 C2 117.1(4) . . ?
O6 C5 C7 118.4(4) . 2_666 ?
O6 C5 C6 122.7(4) . . ?
C7 C5 C6 118.9(4) 2_666 . ?
C7 C6 C5 118.7(4) . . ?
C7 C6 C8 120.0(4) . . ?
C5 C6 C8 121.3(4) . . ?
C5 C7 C6 122.4(4) 2_666 . ?
C5 C7 H7 118.8 2_666 . ?
C6 C7 H7 118.8 . . ?
O5 C8 O4 120.3(3) . . ?
O5 C8 C6 118.8(4) . . ?
O4 C8 C6 120.9(4) . . ?
O5 C8 La1 53.76(19) . 2_566 ?
O4 C8 La1 66.9(2) . 2_566 ?
C6 C8 La1 169.6(3) . 2_566 ?
O9 C9 C11 111.5(7) . 2_677 ?
O9 C9 C10 127.7(7) . . ?
C11 C9 C10 120.8(4) 2_677 . ?
C11 C10 C9 119.6(4) . . ?
C11 C10 C12 121.2(4) . . ?
C9 C10 C12 119.1(4) . . ?
O9A C11 C9 115.3(4) . 2_677 ?
O9A C11 C10 125.2(4) . . ?
C9 C11 C10 119.6(4) 2_677 . ?
O7 C12 O8 121.8(4) . . ?
O7 C12 C10 120.5(4) . . ?
O8 C12 C10 117.7(4) . . ?
O7 C12 La1 61.7(2) . . ?
O8 C12 La1 60.4(2) . . ?
C10 C12 La1 175.3(3) . . ?
O10 C13 N1 130.9(10) . . ?
O10 C13 H13 114.6 . . ?
N1 C13 H13 114.6 . . ?
N1 C14 H14A 109.5 . . ?
N1 C14 H14B 109.5 . . ?
H14A C14 H14B 109.5 . . ?
N1 C14 H14C 109.5 . . ?
H14A C14 H14C 109.5 . . ?
H14B C14 H14C 109.5 . . ?
N1 C15 H15A 109.5 . . ?
N1 C15 H15B 109.5 . . ?
H15A C15 H15B 109.5 . . ?
N1 C15 H15C 109.5 . . ?
H15A C15 H15C 109.5 . . ?
H15B C15 H15C 109.5 . . ?
O11 C16 N2 125.2(6) . . ?
O11 C16 H16A 117.4 . . ?
N2 C16 H16A 117.4 . . ?
N2 C17 H17A 109.5 . . ?
N2 C17 H17B 109.5 . . ?
H17A C17 H17B 109.5 . . ?
N2 C17 H17C 109.5 . . ?
H17A C17 H17C 109.5 . . ?
H17B C17 H17C 109.5 . . ?
N2 C18 H18A 109.5 . . ?
N2 C18 H18B 109.5 . . ?
H18A C18 H18B 109.5 . . ?
N2 C18 H18C 109.5 . . ?
H18A C18 H18C 109.5 . . ?
H18B C18 H18C 109.5 . . ?
O12 C19 N3 173(4) . . ?
N3 C19 H19 88.7 . . ?
N3 C20 H20A 109.5 . . ?
N3 C20 H20B 109.5 . . ?
H20A C20 H20B 109.5 . . ?
N3 C20 H20C 109.5 . . ?
H20A C20 H20C 109.5 . . ?
H20B C20 H20C 109.5 . . ?
N3 C21 H21A 109.5 . . ?
N3 C21 H21B 109.5 . . ?
H21A C21 H21B 109.5 . . ?
N3 C21 H21C 109.5 . . ?
H21A C21 H21C 109.5 . . ?
H21B C21 H21C 109.5 . . ?
C13 N1 C15 124.3(9) . . ?
C13 N1 C14 118.2(9) . . ?
C15 N1 C14 117.5(8) . . ?
C16 N2 C18 121.3(6) . . ?
C16 N2 C17 121.0(6) . . ?
C18 N2 C17 117.7(7) . . ?
C19 N3 C20 112(2) . . ?
C19 N3 C21 133(2) . . ?
C20 N3 C21 115.2(17) . . ?

loop_
_geom_bond_atom_site_label_1
_geom_bond_atom_site_label_2
_geom_bond_distance
_geom_bond_site_symmetry_2
_geom_bond_publ_flag
La1 O1 2.468(3) . ?
La1 O4 2.475(3) . ?
La1 O11 2.512(3) . ?
La1 O2 2.515(3) 2_566 ?
La1 O10 2.519(3) . ?
La1 O5 2.537(3) 2_566 ?
La1 O8 2.576(3) . ?
La1 O7 2.605(3) . ?
La1 O4 2.824(3) 2_566 ?
O1 C4 1.244(5) . ?
O2 C4 1.268(5) . ?
O2 La1 2.515(3) 2_566 ?
O3 C1 1.350(6) . ?
O3 H3 0.8200 . ?
O4 C8 1.263(5) . ?
O4 La1 2.824(3) 2_566 ?
O5 C8 1.262(5) . ?
O5 La1 2.537(3) 2_566 ?
O6 C5 1.354(5) . ?
O6 H6A 0.8200 . ?
O7 C12 1.242(5) . ?
O8 C12 1.276(5) . ?
O9 C9 1.300(17) . ?
O9 H9A 0.8200 . ?
O9A C11 1.354(6) . ?
O9A H9A1 0.8200 . ?
O10 C13 1.118(8) . ?
O11 C16 1.241(7) . ?
O12 C19 1.025(16) . ?
C1 C3 1.384(6) 2_556 ?
C1 C2 1.407(6) . ?
C2 C3 1.376(6) . ?
C2 C4 1.504(5) . ?
C3 C1 1.384(6) 2_556 ?
C3 H3A 0.9300 . ?
C5 C7 1.380(6) 2_666 ?
C5 C6 1.401(6) . ?
C6 C7 1.389(6) . ?
C6 C8 1.471(5) . ?
C7 C5 1.380(6) 2_666 ?
C7 H7 0.9300 . ?
C8 La1 3.070(4) 2_566 ?
C9 C11 1.379(6) 2_677 ?
C9 C10 1.399(6) . ?
C10 C11 1.393(6) . ?
C10 C12 1.494(5) . ?
C11 C9 1.379(6) 2_677 ?
C13 N1 1.325(8) . ?
C13 H13 0.9300 . ?
C14 N1 1.494(11) . ?
C14 H14A 0.9600 . ?
C14 H14B 0.9600 . ?
C14 H14C 0.9600 . ?
C15 N1 1.370(12) . ?
C15 H15A 0.9600 . ?
C15 H15B 0.9600 . ?
C15 H15C 0.9600 . ?
C16 N2 1.312(7) . ?
C16 H16A 0.9300 . ?
C17 N2 1.450(9) . ?
C17 H17A 0.9600 . ?
C17 H17B 0.9600 . ?
C17 H17C 0.9600 . ?
C18 N2 1.409(10) . ?
C18 H18A 0.9600 . ?
C18 H18B 0.9600 . ?
C18 H18C 0.9600 . ?
C19 N3 1.183(17) . ?
C19 H19 0.9601 . ?
C20 N3 1.368(18) . ?
C20 H20A 0.9600 . ?
C20 H20B 0.9600 . ?
C20 H20C 0.9600 . ?
C21 N3 1.37(2) . ?
C21 H21A 0.9600 . ?
C21 H21B 0.9600 . ?
C21 H21C 0.9600 . ?
